data_4115683
loop_
_publ_author_name
'Luis A. Villaescusa'
'Paul S. Wheatley'
'Ivor Bull'
'Philip Lightfoot'
'Russell E. Morris'

_publ_section_title
;
 The Location and Ordering of Fluoride Ions in Pure Silica Zeolites with
 Framework Types IFR and STF; Implications for the Mechanism of Zeolite
 Synthesis in Fluoride Media
;
_journal_name_full 'Journal of the American Chemical Society'
_journal_page_first 8797
_journal_page_last 8805
_journal_paper_doi 10.1021/ja016113f
_journal_volume 123
_journal_year 2001
_chemical_formula_sum 'C24 H48 F2 N2 O64 Si32'
_chemical_formula_weight 2325.52
_chemical_name_systematic
;
 ?
;
_space_group_IT_number 14
_symmetry_cell_setting monoclinic
_symmetry_space_group_name_Hall '-P 2ybc'
_symmetry_space_group_name_H-M 'P 1 21/c 1'
_atom_sites_solution_hydrogens geom
_atom_sites_solution_primary direct
_atom_sites_solution_secondary difmap
_audit_creation_method SHELXL
_cell_angle_alpha 90.00
_cell_angle_beta 99.2540(10)
_cell_angle_gamma 90.00
_cell_formula_units_Z 1
_cell_length_a 7.4573(2)
_cell_length_b 18.0966(5)
_cell_length_c 14.0233(4)
_cell_measurement_temperature 150(2)
_cell_volume 1867.84(9)
_computing_structure_refinement 'SHELXL-93 (Sheldrick, 1993)'
_diffrn_ambient_temperature 150(2)
_diffrn_radiation_monochromator Si(111)
_diffrn_radiation_source Synchrotron
_diffrn_radiation_wavelength 0.68920
_diffrn_reflns_av_R_equivalents 0.0467
_diffrn_reflns_av_sigmaI/netI 0.0464
_diffrn_reflns_limit_h_max 10
_diffrn_reflns_limit_h_min -10
_diffrn_reflns_limit_k_max 24
_diffrn_reflns_limit_k_min -25
_diffrn_reflns_limit_l_max 18
_diffrn_reflns_limit_l_min -19
_diffrn_reflns_number 18568
_diffrn_reflns_theta_max 29.54
_diffrn_reflns_theta_min 2.18
_exptl_absorpt_coefficient_mu 0.666
_exptl_crystal_density_diffrn 2.067
_exptl_crystal_F_000 1184
_refine_diff_density_max 3.958
_refine_diff_density_min -0.806
_refine_diff_density_rms 0.295
_refine_ls_extinction_method none
_refine_ls_goodness_of_fit_all 1.102
_refine_ls_goodness_of_fit_obs 1.190
_refine_ls_matrix_type full
_refine_ls_number_parameters 226
_refine_ls_number_reflns 5279
_refine_ls_number_restraints 0
_refine_ls_restrained_S_all 1.102
_refine_ls_restrained_S_obs 1.190
_refine_ls_R_factor_all 0.1101
_refine_ls_R_factor_obs 0.0943
_refine_ls_shift/esd_max -0.002
_refine_ls_shift/esd_mean 0.001
_refine_ls_structure_factor_coef Fsqd
_refine_ls_weighting_details 'w=1/[\s^2^(Fo^2^)+(0.1319P)^2^+19.8891P] where P=(Fo^2^+2Fc^2^)/3'
_refine_ls_weighting_scheme calc
_refine_ls_wR_factor_all 0.2713
_refine_ls_wR_factor_obs 0.2633
_reflns_number_observed 4269
_reflns_number_total 5279
_reflns_observed_criterion >2sigma(I)
_cod_data_source_file ja016113f_s1_3.cif
_cod_data_source_block '[F,DMABO]-STF'
_cod_depositor_comments
;
The following automatic conversions were performed:

'_refine_ls_weighting_scheme' value 'calc
w=1/[\s^2^(Fo^2^)+(0.1319P)^2^+19.8891P] where P=(Fo^2^+2Fc^2^)/3'
was changed to 'calc'. New tag '_refine_ls_weighting_details' was
created. The value of the new tag was set to
'w=1/[\s^2^(Fo^2^)+(0.1319P)^2^+19.8891P] where P=(Fo^2^+2Fc^2^)/3'.

Automatic conversion script
Id: cif_fix_values 3143 2015-03-26 13:38:13Z robertas 
;
_cod_database_code 4115683

loop_
_symmetry_equiv_pos_as_xyz
'x, y, z'
'-x, y+1/2, -z+1/2'
'-x, -y, -z'
'x, -y-1/2, z-1/2'

loop_
_atom_site_aniso_label
_atom_site_aniso_U_11
_atom_site_aniso_U_22
_atom_site_aniso_U_33
_atom_site_aniso_U_23
_atom_site_aniso_U_13
_atom_site_aniso_U_12
Si1 0.0100(7) 0.0141(7) 0.0055(6) 0.0000(5) 0.0002(5) -0.0021(5)
Si2 0.0100(7) 0.0086(6) 0.0156(7) -0.0006(5) 0.0009(5) -0.0018(5)
Si3 0.0127(7) 0.0185(7) 0.0121(7) 0.0079(6) 0.0044(5) 0.0059(5)
Si4 0.0100(7) 0.0163(7) 0.0216(8) 0.0003(6) -0.0011(6) -0.0039(5)
Si5 0.0077(7) 0.0159(7) 0.0143(7) -0.0042(5) 0.0008(5) -0.0001(5)
Si6 0.0128(7) 0.0096(6) 0.0095(6) -0.0007(5) 0.0008(5) 0.0024(5)
Si7 0.0090(6) 0.0081(6) 0.0127(7) -0.0021(5) 0.0023(5) -0.0004(5)
Si8 0.0098(7) 0.0172(8) 0.0207(8) -0.0111(6) -0.0021(6) 0.0024(5)
O1 0.021(2) 0.013(2) 0.013(2) -0.0008(14) 0.007(2) -0.0002(15)
O2 0.019(2) 0.015(2) 0.010(2) -0.0002(14) -0.0015(15) -0.0004(15)
O3 0.019(2) 0.010(2) 0.027(2) -0.005(2) 0.004(2) 0.0039(15)
O4 0.030(2) 0.011(2) 0.018(2) 0.002(2) 0.006(2) -0.003(2)
O5 0.017(2) 0.024(2) 0.029(2) 0.010(2) -0.005(2) -0.003(2)
O6 0.018(2) 0.021(2) 0.030(2) -0.010(2) 0.003(2) -0.009(2)
O7 0.014(2) 0.033(3) 0.025(2) -0.005(2) 0.008(2) -0.003(2)
O8 0.015(2) 0.019(2) 0.039(3) -0.015(2) -0.014(2) 0.006(2)
O9 0.021(2) 0.029(2) 0.015(2) 0.000(2) -0.002(2) -0.003(2)
O10 0.022(2) 0.029(2) 0.006(2) -0.001(2) -0.003(2) -0.005(2)
O11 0.018(2) 0.043(3) 0.032(3) 0.016(2) -0.007(2) -0.020(2)
O12 0.016(2) 0.023(2) 0.029(2) 0.000(2) -0.004(2) 0.005(2)
O13 0.033(3) 0.029(3) 0.026(2) -0.003(2) 0.008(2) -0.004(2)
O14 0.026(3) 0.032(3) 0.026(2) 0.009(2) 0.002(2) -0.017(2)
O15 0.048(3) 0.033(3) 0.016(2) 0.000(2) 0.015(2) 0.019(2)
O16 0.029(3) 0.061(4) 0.044(3) 0.007(3) 0.012(3) 0.033(3)
F1 0.040(5) 0.019(4) 0.019(4) -0.006(3) 0.002(3) -0.001(3)

loop_
_atom_site_label
_atom_site_type_symbol
_atom_site_fract_x
_atom_site_fract_y
_atom_site_fract_z
_atom_site_U_iso_or_equiv
_atom_site_thermal_displace_type
_atom_site_occupancy
_atom_site_calc_flag
_atom_site_refinement_flags
Si1 Si 0.4166(2) 0.75399(8) 0.40160(10) 0.0100(3) Uani 1 d .
Si2 Si 0.3217(2) 1.16249(8) 0.20963(11) 0.0115(3) Uani 1 d .
Si3 Si 0.4197(2) 1.26103(9) 0.38623(11) 0.0142(3) Uani 1 d .
Si4 Si -0.0595(2) 0.85026(9) 0.11502(13) 0.0164(3) Uani 1 d .
Si5 Si 0.7776(2) 1.00738(9) 0.07547(12) 0.0127(3) Uani 1 d .
Si6 Si 0.3216(2) 0.84951(8) 0.22753(11) 0.0107(3) Uani 1 d .
Si7 Si 0.3951(2) 1.00323(8) 0.14318(11) 0.0099(3) Uani 1 d .
Si8 Si 0.9452(2) 1.16386(9) 0.08979(12) 0.0164(4) Uani 1 d .
O1 O 0.3722(6) 1.1845(2) 0.3213(3) 0.0152(8) Uani 1 d .
O2 O 0.3846(6) 0.8299(2) 0.3405(3) 0.0153(8) Uani 1 d .
O3 O 0.3380(6) 1.0743(2) 0.1992(3) 0.0186(9) Uani 1 d .
O4 O 0.3716(7) 0.9345(2) 0.2117(3) 0.0194(9) Uani 1 d .
O5 O 0.1053(6) 0.8372(3) 0.2026(4) 0.0243(10) Uani 1 d .
O6 O 0.8959(6) 1.0795(3) 0.1077(4) 0.0233(10) Uani 1 d .
O7 O 0.6025(6) 1.0108(3) 0.1275(4) 0.0236(10) Uani 1 d .
O8 O 0.1150(6) 1.1869(3) 0.1698(4) 0.0264(11) Uani 1 d .
O9 O 0.7309(7) 1.0058(3) -0.0400(3) 0.0220(9) Uani 1 d .
O10 O 0.5105(6) 0.7758(3) 0.5093(3) 0.0194(9) Uani 1 d .
O11 O 0.2216(7) 0.7169(3) 0.4010(4) 0.0322(13) Uani 1 d .
O12 O -0.1044(6) 0.9369(3) 0.1125(4) 0.0233(10) Uani 1 d .
O13 O 0.0030(7) 0.8257(3) 0.0153(4) 0.0290(11) Uani 1 d .
O14 O 0.5812(7) 1.2956(3) 0.3376(4) 0.0284(11) Uani 1 d .
O15 O 0.5422(8) 0.7002(3) 0.3527(3) 0.0313(12) Uani 1 d .
O16 O 0.2281(8) 1.3012(4) 0.3661(5) 0.044(2) Uani 1 d .
F1 F 0.4680(12) 1.3473(4) 0.4590(6) 0.026(2) Uani 0.50 d P

loop_
_atom_type_symbol
_atom_type_description
_atom_type_scat_dispersion_real
_atom_type_scat_dispersion_imag
_atom_type_scat_source
C C 0.0033 0.0016 'International Tables Vol C Tables 4.2.6.8 and 6.1.1.4'
H H 0.0000 0.0000 'International Tables Vol C Tables 4.2.6.8 and 6.1.1.4'
N N 0.0061 0.0033 'International Tables Vol C Tables 4.2.6.8 and 6.1.1.4'
O O 0.0106 0.0060 'International Tables Vol C Tables 4.2.6.8 and 6.1.1.4'
Si Si 0.0817 0.0704 'International Tables Vol C Tables 4.2.6.8 and 6.1.1.4'
F F 0.0171 0.0103 'International Tables Vol C Tables 4.2.6.8 and 6.1.1.4'

loop_
_geom_angle_atom_site_label_1
_geom_angle_atom_site_label_2
_geom_angle_atom_site_label_3
_geom_angle
_geom_angle_site_symmetry_1
_geom_angle_site_symmetry_3
O15 Si1 O11 109.9(3) . .
O15 Si1 O10 111.1(3) . .
O11 Si1 O10 111.5(3) . .
O15 Si1 O2 109.9(3) . .
O11 Si1 O2 107.3(3) . .
O10 Si1 O2 107.1(2) . .
O15 Si2 O1 111.1(3) 2_655 .
O15 Si2 O3 108.1(3) 2_655 .
O1 Si2 O3 109.0(2) . .
O15 Si2 O8 110.4(3) 2_655 .
O1 Si2 O8 109.4(3) . .
O3 Si2 O8 108.8(2) . .
O16 Si3 O14 117.5(3) . .
O16 Si3 O10 119.9(3) . 3_676
O14 Si3 O10 113.0(3) . 3_676
O16 Si3 O1 100.3(3) . .
O14 Si3 O1 101.5(3) . .
O10 Si3 O1 99.3(2) 3_676 .
O16 Si3 F1 78.6(4) . .
O14 Si3 F1 79.3(3) . .
O10 Si3 F1 81.0(3) 3_676 .
O1 Si3 F1 178.9(3) . .
O16 Si4 O12 112.3(3) 2_545 .
O16 Si4 O13 109.7(3) 2_545 .
O12 Si4 O13 109.9(3) . .
O16 Si4 O5 108.5(3) 2_545 .
O12 Si4 O5 107.0(3) . .
O13 Si4 O5 109.3(3) . .
O12 Si5 O7 109.4(3) 1_655 .
O12 Si5 O6 108.2(3) 1_655 .
O7 Si5 O6 107.1(3) . .
O12 Si5 O9 109.6(3) 1_655 .
O7 Si5 O9 113.7(3) . .
O6 Si5 O9 108.7(3) . .
O14 Si6 O4 111.8(3) 2_645 .
O14 Si6 O5 108.9(3) 2_645 .
O4 Si6 O5 110.5(3) . .
O14 Si6 O2 109.9(3) 2_645 .
O4 Si6 O2 107.9(2) . .
O5 Si6 O2 107.8(2) . .
O4 Si7 O3 105.5(2) . .
O4 Si7 O7 110.5(3) . .
O3 Si7 O7 109.7(3) . .
O4 Si7 O9 111.0(3) . 3_675
O3 Si7 O9 111.2(3) . 3_675
O7 Si7 O9 108.9(3) . 3_675
O11 Si8 O13 108.2(3) 2_655 3_675
O11 Si8 O6 111.0(3) 2_655 .
O13 Si8 O6 110.8(3) 3_675 .
O11 Si8 O8 109.0(3) 2_655 1_655
O13 Si8 O8 109.5(3) 3_675 1_655
O6 Si8 O8 108.3(3) . 1_655
Si2 O1 Si3 137.6(3) . .
Si1 O2 Si6 134.4(3) . .
Si7 O3 Si2 150.7(3) . .
Si7 O4 Si6 151.5(3) . .
Si4 O5 Si6 139.5(3) . .
Si5 O6 Si8 149.9(4) . .
Si5 O7 Si7 159.7(4) . .
Si8 O8 Si2 140.5(3) 1_455 .
Si5 O9 Si7 156.3(4) . 3_675
Si1 O10 Si3 141.1(3) . 3_676
Si8 O11 Si1 166.7(4) 2_645 .
Si5 O12 Si4 153.6(3) 1_455 .
Si8 O13 Si4 156.9(4) 3_675 .
Si6 O14 Si3 158.0(4) 2_655 .
Si1 O15 Si2 166.9(4) . 2_645
Si3 O16 Si4 159.4(5) . 2

loop_
_geom_bond_atom_site_label_1
_geom_bond_atom_site_label_2
_geom_bond_distance
_geom_bond_site_symmetry_2
Si1 O15 1.582(5) .
Si1 O11 1.601(5) .
Si1 O10 1.608(4) .
Si1 O2 1.617(4) .
Si2 O15 1.595(5) 2_655
Si2 O1 1.601(4) .
Si2 O3 1.609(4) .
Si2 O8 1.615(5) .
Si3 O16 1.587(5) .
Si3 O14 1.603(5) .
Si3 O10 1.617(4) 3_676
Si3 O1 1.664(4) .
Si3 F1 1.867(8) .
Si4 O16 1.595(5) 2_545
Si4 O12 1.602(5) .
Si4 O13 1.607(5) .
Si4 O5 1.609(5) .
Si5 O12 1.589(5) 1_655
Si5 O7 1.596(5) .
Si5 O6 1.599(5) .
Si5 O9 1.602(5) .
Si6 O14 1.589(5) 2_645
Si6 O4 1.607(4) .
Si6 O5 1.610(5) .
Si6 O2 1.617(4) .
Si7 O4 1.598(4) .
Si7 O3 1.600(4) .
Si7 O7 1.602(5) .
Si7 O9 1.601(5) 3_675
Si8 O11 1.593(5) 2_655
Si8 O13 1.593(5) 3_675
Si8 O6 1.600(5) .
Si8 O8 1.606(5) 1_655
O8 Si8 1.606(5) 1_455
O9 Si7 1.601(5) 3_675
O10 Si3 1.617(4) 3_676
O11 Si8 1.593(5) 2_645
O12 Si5 1.589(5) 1_455
O13 Si8 1.593(5) 3_675
O14 Si6 1.589(5) 2_655
O15 Si2 1.595(5) 2_645
O16 Si4 1.595(5) 2
